data_7206935
loop_
_publ_author_name
'Spingler, Bernhard'
'Schnidrig, Stephan'
'Todorova, Tonya'
'Wild, Ferdinand'

_publ_section_title
;
 Some thoughts about the single crystal growth of small molecules
;
_journal_issue 3
_journal_name_full CrystEngComm
_journal_page_first 751
_journal_paper_doi 10.1039/c1ce05624g
_journal_volume 14
_journal_year 2012
_chemical_formula_sum 'C12 H11 N O2'
_chemical_formula_weight 201.22
_chemical_name_systematic
;
?
;
_space_group_IT_number 2
_symmetry_cell_setting triclinic
_symmetry_space_group_name_Hall '-P 1'
_symmetry_space_group_name_H-M 'P -1'
_atom_sites_solution_hydrogens geom
_atom_sites_solution_primary direct
_atom_sites_solution_secondary difmap
_audit_creation_method SHELXL-97
_cell_angle_alpha 61.607(6)
_cell_angle_beta 77.247(5)
_cell_angle_gamma 78.353(5)
_cell_formula_units_Z 4
_cell_length_a 7.5975(5)
_cell_length_b 12.2026(7)
_cell_length_c 12.8137(8)
_cell_measurement_reflns_used 2605
_cell_measurement_temperature 183(2)
_cell_measurement_theta_max 32.8164
_cell_measurement_theta_min 2.7631
_cell_volume 1012.74(12)
_computing_cell_refinement 'CrysAlis RED (Oxford, 2007)'
_computing_data_collection 'CrysAlis RED (Oxford, 2007)'
_computing_data_reduction 'CrysAlis RED (Oxford, 2007)'
_computing_molecular_graphics 'ORTEP-3 (Farrugia, 1997)'
_computing_publication_material 'SHELXL-97 (Sheldrick, 2008)'
_computing_structure_refinement 'SHELXL-97 (Sheldrick, 2008)'
_computing_structure_solution 'SIR-97 (Altomare, 1999)'
_diffrn_ambient_temperature 183(2)
_diffrn_detector_area_resol_mean 10.4498
_diffrn_measured_fraction_theta_full 0.999
_diffrn_measured_fraction_theta_max 0.999
_diffrn_measurement_device_type 'Xcalibur Ruby'
_diffrn_measurement_method '\o oscillation scan'
_diffrn_radiation_monochromator graphite
_diffrn_radiation_source 'Enhance (Mo) X-ray Source'
_diffrn_radiation_type MoK\a
_diffrn_radiation_wavelength 0.7107
_diffrn_reflns_av_R_equivalents 0.0402
_diffrn_reflns_av_sigmaI/netI 0.1183
_diffrn_reflns_limit_h_max 10
_diffrn_reflns_limit_h_min -10
_diffrn_reflns_limit_k_max 16
_diffrn_reflns_limit_k_min -15
_diffrn_reflns_limit_l_max 17
_diffrn_reflns_limit_l_min -17
_diffrn_reflns_number 11480
_diffrn_reflns_theta_full 29.13
_diffrn_reflns_theta_max 29.13
_diffrn_reflns_theta_min 2.77
_exptl_absorpt_coefficient_mu 0.091
_exptl_absorpt_correction_T_max 0.9928
_exptl_absorpt_correction_T_min 0.8558
_exptl_absorpt_correction_type multi-scan
_exptl_absorpt_process_details
;
CrysAlisPro, Oxford Diffraction Ltd.,
Version 1.171.33.41 (release 06-05-2009 CrysAlis171 .NET)
(compiled May 6 2009,17:20:42)
Empirical absorption correction using spherical harmonics,
implemented in SCALE3 ABSPACK scaling algorithm.
;
_exptl_crystal_colour colourless
_exptl_crystal_density_diffrn 1.320
_exptl_crystal_density_method 'not measured'
_exptl_crystal_description plate
_exptl_crystal_F_000 424
_exptl_crystal_size_max 0.21
_exptl_crystal_size_mid 0.13
_exptl_crystal_size_min 0.08
_refine_diff_density_max 0.163
_refine_diff_density_min -0.268
_refine_diff_density_rms 0.038
_refine_ls_extinction_method none
_refine_ls_goodness_of_fit_ref 0.810
_refine_ls_hydrogen_treatment constr
_refine_ls_matrix_type full
_refine_ls_number_parameters 273
_refine_ls_number_reflns 5457
_refine_ls_number_restraints 0
_refine_ls_restrained_S_all 0.810
_refine_ls_R_factor_all 0.1382
_refine_ls_R_factor_gt 0.0479
_refine_ls_shift/su_max 0.000
_refine_ls_shift/su_mean 0.000
_refine_ls_structure_factor_coef Fsqd
_refine_ls_weighting_details 'calc w=1/[\s^2^(Fo^2^)+(0.0314P)^2^+0.0000P] where P=(Fo^2^+2Fc^2^)/3'
_refine_ls_weighting_scheme calc
_refine_ls_wR_factor_gt 0.0782
_refine_ls_wR_factor_ref 0.0902
_reflns_number_gt 2329
_reflns_number_total 5457
_reflns_threshold_expression >2sigma(I)
_cod_data_source_file c1ce05624g.txt
_cod_data_source_block sts300909
_cod_original_cell_volume 1012.74(11)
_cod_original_sg_symbol_H-M P-1
_cod_database_code 7206935

loop_
_symmetry_equiv_pos_as_xyz
'x, y, z'
'-x, -y, -z'

loop_
_atom_site_label
_atom_site_type_symbol
_atom_site_fract_x
_atom_site_fract_y
_atom_site_fract_z
_atom_site_U_iso_or_equiv
_atom_site_adp_type
_atom_site_occupancy
_atom_site_symmetry_multiplicity
_atom_site_calc_flag
_atom_site_refinement_flags
C2 C 0.2350(3) 0.37098(17) 0.70410(15) 0.0402(5) Uani 1 1 d .
H2 H 0.1963 0.3534 0.7857 0.048 Uiso 1 1 calc R
C3 C 0.1785(2) 0.49134(16) 0.61593(15) 0.0306(4) Uani 1 1 d .
C4 C 0.2301(2) 0.51740(15) 0.49844(15) 0.0312(4) Uani 1 1 d .
H4 H 0.1920 0.5968 0.4372 0.037 Uiso 1 1 calc R
C5 C 0.3404(2) 0.42599(16) 0.46815(15) 0.0288(4) Uani 1 1 d .
C6 C 0.4018(2) 0.44701(17) 0.34863(15) 0.0380(5) Uani 1 1 d .
H6 H 0.3674 0.5252 0.2845 0.046 Uiso 1 1 calc R
C7 C 0.5101(3) 0.35587(18) 0.32475(17) 0.0420(5) Uani 1 1 d .
H7 H 0.5511 0.3706 0.2440 0.050 Uiso 1 1 calc R
C8 C 0.5612(2) 0.23999(18) 0.41918(17) 0.0427(5) Uani 1 1 d .
H8 H 0.6366 0.1769 0.4015 0.051 Uiso 1 1 calc R
C9 C 0.5050(2) 0.21655(17) 0.53522(17) 0.0399(5) Uani 1 1 d .
H9 H 0.5413 0.1378 0.5979 0.048 Uiso 1 1 calc R
C10 C 0.3925(2) 0.30924(16) 0.56275(15) 0.0323(4) Uani 1 1 d .
C12 C 0.0683(2) 0.58384(17) 0.65541(17) 0.0332(5) Uani 1 1 d .
C15 C -0.0805(2) 0.79006(16) 0.59032(15) 0.0354(5) Uani 1 1 d .
H15A H -0.0136 0.8099 0.6362 0.043 Uiso 1 1 calc R
H15B H -0.1982 0.7626 0.6394 0.043 Uiso 1 1 calc R
C16 C -0.1110(3) 0.90314(16) 0.47390(15) 0.0441(5) Uani 1 1 d .
H16C H -0.1715 0.8811 0.4275 0.066 Uiso 1 1 calc R
H16B H 0.0061 0.9323 0.4282 0.066 Uiso 1 1 calc R
H16A H -0.1875 0.9699 0.4900 0.066 Uiso 1 1 calc R
C22 C 0.7647(2) 0.14425(16) -0.19995(15) 0.0395(5) Uani 1 1 d .
H22 H 0.7595 0.1657 -0.2809 0.047 Uiso 1 1 calc R
C23 C 0.7371(2) 0.01976(15) -0.11242(15) 0.0304(4) Uani 1 1 d .
C24 C 0.7410(2) -0.01130(15) 0.00424(15) 0.0307(4) Uani 1 1 d .
H24 H 0.7200 -0.0933 0.0652 0.037 Uiso 1 1 calc R
C25 C 0.7760(2) 0.07843(15) 0.03438(14) 0.0299(4) Uani 1 1 d .
C26 C 0.7872(2) 0.05224(16) 0.15239(15) 0.0365(5) Uani 1 1 d .
H26 H 0.7659 -0.0283 0.2163 0.044 Uiso 1 1 calc R
C27 C 0.8283(2) 0.14123(17) 0.17573(16) 0.0408(5) Uani 1 1 d .
H27 H 0.8376 0.1220 0.2555 0.049 Uiso 1 1 calc R
C28 C 0.8570(2) 0.26105(17) 0.08264(17) 0.0381(5) Uani 1 1 d .
H28 H 0.8849 0.3225 0.1001 0.046 Uiso 1 1 calc R
C29 C 0.8454(2) 0.29043(16) -0.03225(16) 0.0376(5) Uani 1 1 d .
H29 H 0.8644 0.3722 -0.0944 0.045 Uiso 1 1 calc R
C30 C 0.8051(2) 0.19923(15) -0.05951(15) 0.0318(4) Uani 1 1 d .
C32 C 0.7121(2) -0.07056(16) -0.15321(16) 0.0326(4) Uani 1 1 d .
C35 C 0.6685(3) -0.27968(15) -0.09287(15) 0.0375(5) Uani 1 1 d .
H35A H 0.7747 -0.2873 -0.1507 0.045 Uiso 1 1 calc R
H35B H 0.5572 -0.2585 -0.1300 0.045 Uiso 1 1 calc R
C36 C 0.6587(3) -0.40017(15) 0.02069(15) 0.0460(5) Uani 1 1 d .
H36A H 0.7698 -0.4203 0.0562 0.069 Uiso 1 1 calc R
H36B H 0.6463 -0.4677 0.0028 0.069 Uiso 1 1 calc R
H36C H 0.5535 -0.3912 0.0773 0.069 Uiso 1 1 calc R
O13 O 0.02477(17) 0.56547(11) 0.75851(10) 0.0435(4) Uani 1 1 d .
O14 O 0.02439(16) 0.69215(11) 0.56194(10) 0.0354(3) Uani 1 1 d .
O33 O 0.71686(17) -0.04632(11) -0.25663(10) 0.0435(4) Uani 1 1 d .
O34 O 0.68547(15) -0.18336(10) -0.06128(9) 0.0343(3) Uani 1 1 d .
N1 N 0.3368(2) 0.28166(14) 0.68186(13) 0.0408(4) Uani 1 1 d .
N21 N 0.7970(2) 0.23229(13) -0.17723(12) 0.0403(4) Uani 1 1 d .

loop_
_atom_site_aniso_label
_atom_site_aniso_U_11
_atom_site_aniso_U_22
_atom_site_aniso_U_33
_atom_site_aniso_U_23
_atom_site_aniso_U_13
_atom_site_aniso_U_12
C2 0.0514(15) 0.0324(12) 0.0305(11) -0.0095(10) -0.0069(9) -0.0027(11)
C3 0.0316(11) 0.0234(10) 0.0351(11) -0.0104(9) -0.0078(8) -0.0035(9)
C4 0.0318(12) 0.0230(10) 0.0343(11) -0.0066(9) -0.0102(8) -0.0044(9)
C5 0.0303(11) 0.0229(10) 0.0326(10) -0.0101(9) -0.0073(8) -0.0049(9)
C6 0.0449(13) 0.0315(12) 0.0333(11) -0.0101(9) -0.0058(9) -0.0070(10)
C7 0.0461(14) 0.0384(12) 0.0407(12) -0.0192(11) -0.0005(10) -0.0058(11)
C8 0.0383(13) 0.0354(13) 0.0532(14) -0.0231(11) -0.0031(10) 0.0029(10)
C9 0.0414(13) 0.0265(11) 0.0437(12) -0.0088(10) -0.0121(10) 0.0012(10)
C10 0.0311(12) 0.0255(11) 0.0361(11) -0.0102(9) -0.0071(9) -0.0019(9)
C12 0.0362(12) 0.0271(11) 0.0337(11) -0.0094(9) -0.0063(9) -0.0079(9)
C15 0.0393(12) 0.0270(11) 0.0390(11) -0.0160(9) -0.0054(9) 0.0009(9)
C16 0.0571(15) 0.0272(11) 0.0418(12) -0.0096(10) -0.0127(10) -0.0013(10)
C22 0.0488(14) 0.0335(12) 0.0290(11) -0.0075(9) -0.0072(9) -0.0052(10)
C23 0.0282(11) 0.0234(10) 0.0331(11) -0.0094(9) -0.0025(8) -0.0001(8)
C24 0.0250(11) 0.0246(10) 0.0345(11) -0.0095(9) -0.0002(8) -0.0003(9)
C25 0.0249(11) 0.0264(10) 0.0326(10) -0.0113(9) -0.0023(8) 0.0015(9)
C26 0.0387(12) 0.0307(11) 0.0336(11) -0.0117(9) -0.0036(9) 0.0002(9)
C27 0.0426(13) 0.0403(12) 0.0387(12) -0.0197(10) -0.0062(9) 0.0020(10)
C28 0.0334(12) 0.0330(12) 0.0503(12) -0.0232(10) -0.0060(9) 0.0023(9)
C29 0.0339(12) 0.0279(11) 0.0456(12) -0.0135(10) -0.0032(9) -0.0028(9)
C30 0.0287(11) 0.0262(11) 0.0332(11) -0.0094(9) -0.0036(8) 0.0003(9)
C32 0.0295(11) 0.0269(11) 0.0339(11) -0.0093(9) -0.0048(8) 0.0012(9)
C35 0.0448(13) 0.0311(11) 0.0406(11) -0.0181(10) -0.0097(9) -0.0039(10)
C36 0.0576(15) 0.0277(11) 0.0494(13) -0.0135(10) -0.0104(10) -0.0052(11)
O13 0.0570(10) 0.0344(8) 0.0291(8) -0.0097(6) -0.0042(6) 0.0017(7)
O14 0.0463(9) 0.0233(7) 0.0311(7) -0.0091(6) -0.0071(6) 0.0008(6)
O33 0.0614(10) 0.0336(8) 0.0303(8) -0.0091(6) -0.0110(6) -0.0036(7)
O34 0.0432(8) 0.0245(7) 0.0326(7) -0.0110(6) -0.0038(6) -0.0047(6)
N1 0.0480(12) 0.0283(9) 0.0366(10) -0.0088(8) -0.0076(8) 0.0018(8)
N21 0.0531(12) 0.0245(9) 0.0364(9) -0.0065(8) -0.0101(8) -0.0053(8)

loop_
_atom_type_symbol
_atom_type_description
_atom_type_scat_dispersion_real
_atom_type_scat_dispersion_imag
_atom_type_scat_source
C C 0.0033 0.0016 'International Tables Vol C Tables 4.2.6.8 and 6.1.1.4'
H H 0.0000 0.0000 'International Tables Vol C Tables 4.2.6.8 and 6.1.1.4'
O O 0.0106 0.0060 'International Tables Vol C Tables 4.2.6.8 and 6.1.1.4'
N N 0.0061 0.0033 'International Tables Vol C Tables 4.2.6.8 and 6.1.1.4'

loop_
_geom_angle_atom_site_label_1
_geom_angle_atom_site_label_2
_geom_angle_atom_site_label_3
_geom_angle
N1 C2 C3 125.05(17)
N1 C2 H2 117.5
C3 C2 H2 117.5
C4 C3 C2 118.23(17)
C4 C3 C12 123.10(17)
C2 C3 C12 118.66(16)
C3 C4 C5 119.69(17)
C3 C4 H4 120.2
C5 C4 H4 120.2
C4 C5 C6 122.89(17)
C4 C5 C10 117.84(16)
C6 C5 C10 119.27(17)
C7 C6 C5 120.32(19)
C7 C6 H6 119.8
C5 C6 H6 119.8
C6 C7 C8 120.14(18)
C6 C7 H7 119.9
C8 C7 H7 119.9
C9 C8 C7 121.17(19)
C9 C8 H8 119.4
C7 C8 H8 119.4
C8 C9 C10 119.97(19)
C8 C9 H9 120.0
C10 C9 H9 120.0
N1 C10 C9 118.34(17)
N1 C10 C5 122.52(17)
C9 C10 C5 119.14(16)
O13 C12 O14 123.58(18)
O13 C12 C3 124.99(18)
O14 C12 C3 111.43(15)
O14 C15 C16 107.37(13)
O14 C15 H15A 110.2
C16 C15 H15A 110.2
O14 C15 H15B 110.2
C16 C15 H15B 110.2
H15A C15 H15B 108.5
C15 C16 H16C 109.5
C15 C16 H16B 109.5
H16C C16 H16B 109.5
C15 C16 H16A 109.5
H16C C16 H16A 109.5
H16B C16 H16A 109.5
N21 C22 C23 124.84(16)
N21 C22 H22 117.6
C23 C22 H22 117.6
C24 C23 C22 118.06(15)
C24 C23 C32 123.55(15)
C22 C23 C32 118.36(16)
C23 C24 C25 119.87(15)
C23 C24 H24 120.1
C25 C24 H24 120.1
C26 C25 C24 123.10(15)
C26 C25 C30 119.07(14)
C24 C25 C30 117.82(15)
C27 C26 C25 120.59(16)
C27 C26 H26 119.7
C25 C26 H26 119.7
C26 C27 C28 120.33(17)
C26 C27 H27 119.8
C28 C27 H27 119.8
C29 C28 C27 120.86(16)
C29 C28 H28 119.6
C27 C28 H28 119.6
C28 C29 C30 120.09(16)
C28 C29 H29 120.0
C30 C29 H29 120.0
N21 C30 C25 122.68(14)
N21 C30 C29 118.27(15)
C25 C30 C29 119.06(15)
O33 C32 O34 123.75(15)
O33 C32 C23 124.46(16)
O34 C32 C23 111.79(15)
O34 C35 C36 107.14(13)
O34 C35 H35A 110.3
C36 C35 H35A 110.3
O34 C35 H35B 110.3
C36 C35 H35B 110.3
H35A C35 H35B 108.5
C35 C36 H36A 109.5
C35 C36 H36B 109.5
H36A C36 H36B 109.5
C35 C36 H36C 109.5
H36A C36 H36C 109.5
H36B C36 H36C 109.5
C12 O14 C15 116.01(13)
C32 O34 C35 115.76(13)
C2 N1 C10 116.64(16)
C22 N21 C30 116.71(15)

loop_
_geom_bond_atom_site_label_1
_geom_bond_atom_site_label_2
_geom_bond_distance
C2 N1 1.313(2)
C2 C3 1.414(2)
C2 H2 0.9500
C3 C4 1.362(2)
C3 C12 1.485(2)
C4 C5 1.410(2)
C4 H4 0.9500
C5 C6 1.410(2)
C5 C10 1.413(2)
C6 C7 1.360(2)
C6 H6 0.9500
C7 C8 1.405(2)
C7 H7 0.9500
C8 C9 1.356(2)
C8 H8 0.9500
C9 C10 1.411(2)
C9 H9 0.9500
C10 N1 1.381(2)
C12 O13 1.2085(18)
C12 O14 1.336(2)
C15 O14 1.4475(18)
C15 C16 1.500(2)
C15 H15A 0.9900
C15 H15B 0.9900
C16 H16C 0.9800
C16 H16B 0.9800
C16 H16A 0.9800
C22 N21 1.3170(19)
C22 C23 1.419(2)
C22 H22 0.9500
C23 C24 1.362(2)
C23 C32 1.483(2)
C24 C25 1.409(2)
C24 H24 0.9500
C25 C26 1.408(2)
C25 C30 1.413(2)
C26 C27 1.361(2)
C26 H26 0.9500
C27 C28 1.401(2)
C27 H27 0.9500
C28 C29 1.359(2)
C28 H28 0.9500
C29 C30 1.417(2)
C29 H29 0.9500
C30 N21 1.376(2)
C32 O33 1.2064(18)
C32 O34 1.3372(18)
C35 O34 1.4487(16)
C35 C36 1.499(2)
C35 H35A 0.9900
C35 H35B 0.9900
C36 H36A 0.9800
C36 H36B 0.9800
C36 H36C 0.9800

loop_
_geom_torsion_atom_site_label_1
_geom_torsion_atom_site_label_2
_geom_torsion_atom_site_label_3
_geom_torsion_atom_site_label_4
_geom_torsion
N1 C2 C3 C4 1.1(3)
N1 C2 C3 C12 -178.00(15)
C2 C3 C4 C5 -1.4(2)
C12 C3 C4 C5 177.67(14)
C3 C4 C5 C6 -178.81(15)
C3 C4 C5 C10 0.3(2)
C4 C5 C6 C7 179.09(16)
C10 C5 C6 C7 0.0(2)
C5 C6 C7 C8 0.1(3)
C6 C7 C8 C9 -0.2(3)
C7 C8 C9 C10 0.3(3)
C8 C9 C10 N1 179.49(15)
C8 C9 C10 C5 -0.2(2)
C4 C5 C10 N1 1.3(2)
C6 C5 C10 N1 -179.60(14)
C4 C5 C10 C9 -179.07(14)
C6 C5 C10 C9 0.1(2)
C4 C3 C12 O13 -177.59(17)
C2 C3 C12 O13 1.5(2)
C4 C3 C12 O14 1.6(2)
C2 C3 C12 O14 -179.37(15)
N21 C22 C23 C24 1.2(3)
N21 C22 C23 C32 -176.71(17)
C22 C23 C24 C25 -1.5(3)
C32 C23 C24 C25 176.26(16)
C23 C24 C25 C26 -178.16(17)
C23 C24 C25 C30 0.4(2)
C24 C25 C26 C27 177.49(17)
C30 C25 C26 C27 -1.0(3)
C25 C26 C27 C28 1.1(3)
C26 C27 C28 C29 -0.4(3)
C27 C28 C29 C30 -0.4(3)
C26 C25 C30 N21 179.88(16)
C24 C25 C30 N21 1.3(3)
C26 C25 C30 C29 0.2(2)
C24 C25 C30 C29 -178.37(16)
C28 C29 C30 N21 -179.18(17)
C28 C29 C30 C25 0.5(3)
C24 C23 C32 O33 -176.32(18)
C22 C23 C32 O33 1.5(3)
C24 C23 C32 O34 2.9(2)
C22 C23 C32 O34 -179.28(15)
O13 C12 O14 C15 0.3(2)
C3 C12 O14 C15 -178.88(12)
C16 C15 O14 C12 178.72(14)
O33 C32 O34 C35 2.2(3)
C23 C32 O34 C35 -177.10(14)
C36 C35 O34 C32 174.40(15)
C3 C2 N1 C10 0.4(3)
C9 C10 N1 C2 178.76(15)
C5 C10 N1 C2 -1.6(2)
C23 C22 N21 C30 0.4(3)
C25 C30 N21 C22 -1.6(3)
C29 C30 N21 C22 178.02(17)
